data_7240017
loop_
_publ_author_name
'Wellm, Carsten'
'Neumann, Tristan'
'Ceglarska, Magdalena'
'Gallo, Gianpiero'
'Rams, Micha\/l'
'Dinnebier, Robert E.'
'Nather, Christian'

_publ_section_title
;
 New isomeric Ni(NCS)2 coordination compounds: crystal structures,
 magnetic properties as well as ex situ and in situ investigations on
 their synthesis and transition behaviour
;
_journal_name_full CrystEngComm
_journal_paper_doi 10.1039/D0CE00181C
_journal_year 2020
_chemical_formula_sum 'C16 H22 N4 Ni O2 S2'
_chemical_formula_weight 425.20
_space_group_crystal_system monoclinic
_space_group_IT_number 14
_space_group_name_Hall '-P 2ybc'
_space_group_name_H-M_alt 'P 1 21/c 1'
_atom_sites_solution_hydrogens mixed
_audit_creation_method SHELXL-2018/3
_audit_update_record
;
2020-01-28 deposited with the CCDC.	2020-03-03 downloaded from the CCDC.
;
_cell_angle_alpha 90
_cell_angle_beta 100.883(4)
_cell_angle_gamma 90
_cell_formula_units_Z 2
_cell_length_a 9.1142(5)
_cell_length_b 14.0364(6)
_cell_length_c 7.8828(4)
_cell_measurement_reflns_used 7715
_cell_measurement_temperature 200(2)
_cell_measurement_theta_max 26.005
_cell_measurement_theta_min 2.275
_cell_volume 990.31(9)
_computing_structure_refinement 'SHELXL-2018/3 (Sheldrick, 2018)'
_diffrn_ambient_temperature 200(2)
_diffrn_measured_fraction_theta_full 0.998
_diffrn_measured_fraction_theta_max 0.998
_diffrn_measurement_device_type 'STOE IPDS-2'
_diffrn_measurement_method 'Omega scans'
_diffrn_radiation_type MoK\a
_diffrn_radiation_wavelength 0.71073
_diffrn_reflns_av_R_equivalents 0.1104
_diffrn_reflns_av_unetI/netI 0.0587
_diffrn_reflns_Laue_measured_fraction_full 0.998
_diffrn_reflns_Laue_measured_fraction_max 0.998
_diffrn_reflns_limit_h_max 11
_diffrn_reflns_limit_h_min -11
_diffrn_reflns_limit_k_max 17
_diffrn_reflns_limit_k_min -17
_diffrn_reflns_limit_l_max 9
_diffrn_reflns_limit_l_min -9
_diffrn_reflns_number 7715
_diffrn_reflns_point_group_measured_fraction_full 0.998
_diffrn_reflns_point_group_measured_fraction_max 0.998
_diffrn_reflns_theta_full 25.242
_diffrn_reflns_theta_max 26.005
_diffrn_reflns_theta_min 2.275
_exptl_absorpt_coefficient_mu 1.207
_exptl_absorpt_correction_T_max 0.9148
_exptl_absorpt_correction_T_min 0.7989
_exptl_absorpt_correction_type numerical
_exptl_absorpt_process_details 'X-Shape and X-Red 32 (STOE, 2008)'
_exptl_crystal_colour green
_exptl_crystal_density_diffrn 1.426
_exptl_crystal_description block
_exptl_crystal_F_000 444
_exptl_crystal_size_max 0.1252
_exptl_crystal_size_mid 0.0916
_exptl_crystal_size_min 0.0617
_refine_diff_density_max 0.984
_refine_diff_density_min -0.828
_refine_diff_density_rms 0.123
_refine_ls_extinction_coef 0.026(7)
_refine_ls_extinction_expression Fc^*^=kFc[1+0.001xFc^2^\l^3^/sin(2\q)]^-1/4^
_refine_ls_extinction_method 'SHELXL-2018/3 (Sheldrick 2018)'
_refine_ls_goodness_of_fit_ref 1.055
_refine_ls_hydrogen_treatment constr
_refine_ls_matrix_type full
_refine_ls_number_parameters 117
_refine_ls_number_reflns 1945
_refine_ls_number_restraints 0
_refine_ls_restrained_S_all 1.055
_refine_ls_R_factor_all 0.0621
_refine_ls_R_factor_gt 0.0583
_refine_ls_shift/su_max 0.000
_refine_ls_shift/su_mean 0.000
_refine_ls_structure_factor_coef Fsqd
_refine_ls_weighting_details 'w=1/[\s^2^(Fo^2^)+(0.1189P)^2^] where P=(Fo^2^+2Fc^2^)/3'
_refine_ls_weighting_scheme calc
_refine_ls_wR_factor_gt 0.1526
_refine_ls_wR_factor_ref 0.1566
_reflns_Friedel_coverage 0.000
_reflns_number_gt 1719
_reflns_number_total 1945
_reflns_threshold_expression 'I > 2\s(I)'
_cod_data_source_file d0ce00181c2.cif
_cod_data_source_block cw1246a
_cod_depositor_comments
;
The following automatic conversions were performed:

data item '_exptl_absorpt_correction_type' value 'Numerical' was
changed to 'numerical' in accordance with the
/home/data/users/saulius/crontab/automatic-downloads/rss-feeds/RSC/lib/dictionaries/cif_core.dic
dictionary named 'cif_core.dic' version 2.4.2 last updated on
2011-04-26.

Automatic conversion script
Id: cif_fix_values 7556 2019-12-06 15:28:31Z antanas 
;
_cod_original_sg_symbol_H-M 'P 21/c'
_cod_database_code 7240017
_shelx_shelxl_version_number 2018/3
_shelx_space_group_comment
;
The symmetry employed for this shelxl refinement is uniquely defined
by the following loop, which should always be used as a source of
symmetry information in preference to the above space-group names.
They are only intended as comments.
;

loop_
_space_group_symop_operation_xyz
'x, y, z'
'-x, y+1/2, -z+1/2'
'-x, -y, -z'
'x, -y-1/2, z-1/2'

loop_
_atom_site_label
_atom_site_type_symbol
_atom_site_fract_x
_atom_site_fract_y
_atom_site_fract_z
_atom_site_U_iso_or_equiv
_atom_site_adp_type
_atom_site_occupancy
_atom_site_site_symmetry_order
_atom_site_calc_flag
_atom_site_refinement_flags_posn
_atom_site_refinement_flags_adp
_atom_site_refinement_flags_occupancy
_atom_site_disorder_assembly
_atom_site_disorder_group
Ni1 Ni 0.500000 0.500000 0.500000 0.0399(3) Uani 1 2 d S . P . .
N1 N 0.5822(3) 0.42908(17) 0.7247(3) 0.0480(6) Uani 1 1 d . . . . .
C1 C 0.6305(3) 0.38307(18) 0.8423(3) 0.0395(6) Uani 1 1 d . . . . .
S1 S 0.70218(9) 0.31697(5) 1.01059(9) 0.0480(3) Uani 1 1 d . . . . .
N11 N 0.3107(3) 0.41151(17) 0.4616(3) 0.0445(6) Uani 1 1 d . . . . .
C11 C 0.3237(3) 0.31695(19) 0.4871(4) 0.0462(7) Uani 1 1 d . . . . .
H11 H 0.420768 0.291893 0.527987 0.055 Uiso 1 1 calc R U . . .
C12 C 0.2067(3) 0.2545(2) 0.4583(4) 0.0491(7) Uani 1 1 d . . . . .
C13 C 0.0647(3) 0.2921(2) 0.4011(5) 0.0571(8) Uani 1 1 d . . . . .
H13 H -0.020269 0.251565 0.380486 0.069 Uiso 1 1 calc R U . . .
C14 C 0.0489(3) 0.3892(2) 0.3746(5) 0.0578(8) Uani 1 1 d . . . . .
H14 H -0.046994 0.416264 0.335145 0.069 Uiso 1 1 calc R U . . .
C15 C 0.1732(3) 0.4459(2) 0.4060(4) 0.0487(7) Uani 1 1 d . . . . .
H15 H 0.161336 0.512537 0.387471 0.058 Uiso 1 1 calc R U . . .
C16 C 0.2376(4) 0.1490(2) 0.4887(5) 0.0660(10) Uani 1 1 d . . . . .
H16A H 0.336397 0.134623 0.459835 0.079 Uiso 1 1 calc R U . . .
H16B H 0.244859 0.135984 0.613460 0.079 Uiso 1 1 calc R U . . .
C17 C 0.1286(7) 0.0834(3) 0.3924(7) 0.0992(18) Uani 1 1 d . . . . .
H17A H 0.034112 0.088780 0.433898 0.149 Uiso 1 1 calc R U . . .
H17B H 0.166225 0.018034 0.409397 0.149 Uiso 1 1 calc R U . . .
H17C H 0.112149 0.099366 0.269249 0.149 Uiso 1 1 calc R U . . .
O1 O 0.6183(3) 0.40322(14) 0.3707(3) 0.0515(5) Uani 1 1 d . . . . .
H1A H 0.612980 0.402444 0.263161 0.077 Uiso 1 1 d R U . . .
H2A H 0.627133 0.347324 0.409331 0.077 Uiso 1 1 d R U . . .

loop_
_atom_site_aniso_label
_atom_site_aniso_U_11
_atom_site_aniso_U_22
_atom_site_aniso_U_33
_atom_site_aniso_U_23
_atom_site_aniso_U_13
_atom_site_aniso_U_12
Ni1 0.0440(4) 0.0297(4) 0.0444(4) 0.00135(15) 0.0042(2) 0.00038(16)
N1 0.0530(13) 0.0385(12) 0.0506(13) 0.0011(10) 0.0047(10) -0.0036(10)
C1 0.0421(13) 0.0322(12) 0.0438(13) -0.0018(10) 0.0072(10) -0.0026(10)
S1 0.0557(5) 0.0378(5) 0.0479(4) 0.0043(3) 0.0030(3) 0.0010(3)
N11 0.0460(13) 0.0345(11) 0.0515(13) 0.0006(9) 0.0054(10) 0.0008(9)
C11 0.0469(15) 0.0368(15) 0.0530(15) 0.0008(11) 0.0039(12) 0.0015(10)
C12 0.0552(16) 0.0349(14) 0.0546(15) 0.0010(11) 0.0038(13) -0.0051(12)
C13 0.0492(16) 0.0459(17) 0.074(2) 0.0014(14) 0.0071(14) -0.0073(13)
C14 0.0449(16) 0.0471(18) 0.079(2) 0.0016(15) 0.0065(14) 0.0048(12)
C15 0.0468(14) 0.0360(13) 0.0614(17) 0.0006(12) 0.0055(12) 0.0027(11)
C16 0.071(2) 0.0350(16) 0.085(2) 0.0081(15) -0.0045(17) -0.0047(15)
C17 0.132(4) 0.045(2) 0.103(3) -0.003(2) -0.022(3) -0.003(2)
O1 0.0647(13) 0.0361(11) 0.0555(12) -0.0011(8) 0.0156(10) 0.0053(9)

loop_
_atom_type_symbol
_atom_type_description
_atom_type_scat_dispersion_real
_atom_type_scat_dispersion_imag
_atom_type_scat_source
C C 0.0033 0.0016 'International Tables Vol C Tables 4.2.6.8 and 6.1.1.4'
H H 0.0000 0.0000 'International Tables Vol C Tables 4.2.6.8 and 6.1.1.4'
N N 0.0061 0.0033 'International Tables Vol C Tables 4.2.6.8 and 6.1.1.4'
S S 0.1246 0.1234 'International Tables Vol C Tables 4.2.6.8 and 6.1.1.4'
Ni Ni 0.3393 1.1124 'International Tables Vol C Tables 4.2.6.8 and 6.1.1.4'
O O 0.0106 0.0060 'International Tables Vol C Tables 4.2.6.8 and 6.1.1.4'

loop_
_geom_angle_atom_site_label_1
_geom_angle_atom_site_label_2
_geom_angle_atom_site_label_3
_geom_angle
_geom_angle_site_symmetry_1
_geom_angle_site_symmetry_3
_geom_angle_publ_flag
N1 Ni1 N1 180.0 3_666 . ?
N1 Ni1 N11 90.36(10) 3_666 . ?
N1 Ni1 N11 89.64(10) . . ?
N1 Ni1 N11 89.64(10) 3_666 3_666 ?
N1 Ni1 N11 90.36(10) . 3_666 ?
N11 Ni1 N11 180.0 . 3_666 ?
N1 Ni1 O1 91.83(9) 3_666 . ?
N1 Ni1 O1 88.17(9) . . ?
N11 Ni1 O1 91.73(9) . . ?
N11 Ni1 O1 88.27(9) 3_666 . ?
N1 Ni1 O1 88.17(9) 3_666 3_666 ?
N1 Ni1 O1 91.83(9) . 3_666 ?
N11 Ni1 O1 88.27(9) . 3_666 ?
N11 Ni1 O1 91.73(9) 3_666 3_666 ?
O1 Ni1 O1 180.0 . 3_666 ?
C1 N1 Ni1 174.3(2) . . ?
N1 C1 S1 179.3(3) . . ?
C15 N11 C11 117.1(2) . . ?
C15 N11 Ni1 121.82(19) . . ?
C11 N11 Ni1 121.02(18) . . ?
N11 C11 C12 124.4(2) . . ?
C11 C12 C13 117.3(3) . . ?
C11 C12 C16 118.9(3) . . ?
C13 C12 C16 123.7(3) . . ?
C14 C13 C12 119.2(3) . . ?
C15 C14 C13 119.1(3) . . ?
N11 C15 C14 122.8(3) . . ?
C17 C16 C12 116.4(3) . . ?

loop_
_geom_bond_atom_site_label_1
_geom_bond_atom_site_label_2
_geom_bond_distance
_geom_bond_site_symmetry_2
_geom_bond_publ_flag
Ni1 N1 2.047(3) 3_666 ?
Ni1 N1 2.047(3) . ?
Ni1 N11 2.101(2) . ?
Ni1 N11 2.101(2) 3_666 ?
Ni1 O1 2.112(2) . ?
Ni1 O1 2.112(2) 3_666 ?
N1 C1 1.147(4) . ?
C1 S1 1.649(3) . ?
N11 C15 1.337(4) . ?
N11 C11 1.344(4) . ?
C11 C12 1.367(4) . ?
C12 C13 1.391(4) . ?
C12 C16 1.518(4) . ?
C13 C14 1.383(4) . ?
C14 C15 1.368(4) . ?
C16 C17 1.458(5) . ?

loop_
_geom_hbond_atom_site_label_D
_geom_hbond_atom_site_label_H
_geom_hbond_atom_site_label_A
_geom_hbond_distance_DH
_geom_hbond_distance_HA
_geom_hbond_distance_DA
_geom_hbond_angle_DHA
_geom_hbond_site_symmetry_A
_geom_hbond_publ_flag
C11 H11 S1 0.95 3.01 3.902(3) 156.8 4_565 yes
O1 H1A S1 0.84 2.58 3.306(2) 144.8 1_554 yes
O1 H2A S1 0.84 2.49 3.322(2) 169.0 4_565 yes
